data_7203284
loop_
_publ_author_name
'Xia, Chang-Kun'
'Lu, Can-Zhong'
'Yuan, Da-Qiang'
'Zhang, Quan-Zheng'
'Wu, Xiao-Yuan'
'Xiang, Sheng-Chang'
'Zhang, Jian-Jun'
'Wu, Ding-Ming'

_publ_section_title
;
 Syntheses, crystal structures, and properties of complexes constructed
 with polybenzoate and 2,2&#x2032;-bibenzimidazole
;
_journal_issue 3
_journal_name_full CrystEngComm
_journal_page_first 281
_journal_paper_doi 10.1039/b600741d
_journal_volume 8
_journal_year 2006
_chemical_formula_sum 'C50 H40 N12 Ni O7'
_chemical_formula_weight 979.65
_chemical_name_systematic
;
?
;
_space_group_IT_number 14
_symmetry_cell_setting monoclinic
_symmetry_space_group_name_Hall '-P 2yn'
_symmetry_space_group_name_H-M 'P 1 21/n 1'
_atom_sites_solution_hydrogens geom
_atom_sites_solution_primary direct
_atom_sites_solution_secondary difmap
_audit_creation_method SHELXL-97
_cell_angle_alpha 90.00
_cell_angle_beta 92.3040(10)
_cell_angle_gamma 90.00
_cell_formula_units_Z 4
_cell_length_a 12.1901(2)
_cell_length_b 28.2433(4)
_cell_length_c 14.470
_cell_measurement_reflns_used 8707
_cell_measurement_temperature 293(2)
_cell_measurement_theta_max 25.04
_cell_measurement_theta_min 1.58
_cell_volume 4977.83(11)
_computing_cell_refinement ' Simens SMART '
_computing_data_collection ' Simens SMART '
_computing_data_reduction ' Simens SMART '
_computing_structure_refinement 'SHELXL-97 (Sheldrick, 1997)'
_computing_structure_solution 'SHELXS-97 (Sheldrick, 1990)'
_diffrn_ambient_temperature 293(2)
_diffrn_measured_fraction_theta_full 0.990
_diffrn_measured_fraction_theta_max 0.990
_diffrn_measurement_device_type 'Simemens SMART CCD'
_diffrn_measurement_method '\w scan '
_diffrn_radiation_monochromator graphite
_diffrn_radiation_source 'fine-focus sealed tube'
_diffrn_radiation_type MoK\a
_diffrn_radiation_wavelength 0.71073
_diffrn_reflns_av_R_equivalents 0.0521
_diffrn_reflns_av_sigmaI/netI 0.0640
_diffrn_reflns_limit_h_max 14
_diffrn_reflns_limit_h_min -14
_diffrn_reflns_limit_k_max 33
_diffrn_reflns_limit_k_min -30
_diffrn_reflns_limit_l_max 9
_diffrn_reflns_limit_l_min -17
_diffrn_reflns_number 15973
_diffrn_reflns_theta_full 25.04
_diffrn_reflns_theta_max 25.04
_diffrn_reflns_theta_min 1.58
_diffrn_standards_decay_% 0
_diffrn_standards_interval_count 0
_diffrn_standards_interval_time .
_diffrn_standards_number 0
_exptl_absorpt_coefficient_mu 0.453
_exptl_absorpt_correction_T_max 0.982
_exptl_absorpt_correction_T_min 0.909
_exptl_absorpt_correction_type empirical
_exptl_absorpt_process_details 'SADABS (Sheldrick, 1996)'
_exptl_crystal_colour green
_exptl_crystal_density_diffrn 1.307
_exptl_crystal_density_method 'not measured'
_exptl_crystal_description prism
_exptl_crystal_F_000 2032
_exptl_crystal_size_max 0.21
_exptl_crystal_size_mid 0.21
_exptl_crystal_size_min 0.04
_refine_diff_density_max 0.788
_refine_diff_density_min -0.545
_refine_diff_density_rms 0.083
_refine_ls_extinction_method none
_refine_ls_goodness_of_fit_ref 1.321
_refine_ls_hydrogen_treatment constr
_refine_ls_matrix_type full
_refine_ls_number_parameters 640
_refine_ls_number_reflns 8707
_refine_ls_number_restraints 0
_refine_ls_restrained_S_all 1.321
_refine_ls_R_factor_all 0.1515
_refine_ls_R_factor_gt 0.1049
_refine_ls_shift/su_max 0.001
_refine_ls_shift/su_mean 0.000
_refine_ls_structure_factor_coef Fsqd
_refine_ls_weighting_details 'calc w=1/[\s^2^(Fo^2^)+(0.0000P)^2^+19.9041P] where P=(Fo^2^+2Fc^2^)/3'
_refine_ls_weighting_scheme calc
_refine_ls_wR_factor_gt 0.1843
_refine_ls_wR_factor_ref 0.2101
_reflns_number_gt 6326
_reflns_number_total 8707
_reflns_threshold_expression >2sigma(I)
_cod_data_source_file b600741d.txt
_cod_data_source_block 6
_cod_original_cell_volume 4977.93(11)
_cod_original_sg_symbol_H-M p2(1)/n
_cod_database_code 7203284

loop_
_symmetry_equiv_pos_as_xyz
'x, y, z'
'-x+1/2, y+1/2, -z+1/2'
'-x, -y, -z'
'x-1/2, -y-1/2, z-1/2'

loop_
_atom_site_label
_atom_site_type_symbol
_atom_site_fract_x
_atom_site_fract_y
_atom_site_fract_z
_atom_site_U_iso_or_equiv
_atom_site_adp_type
_atom_site_occupancy
_atom_site_symmetry_multiplicity
_atom_site_calc_flag
_atom_site_refinement_flags
_atom_site_disorder_assembly
_atom_site_disorder_group
Ni1 Ni 0.40386(7) 0.65292(3) 0.88499(5) 0.0383(2) Uani 1 1 d . . .
C1 C 0.2380(6) 0.7436(2) 0.8101(5) 0.0503(18) Uani 1 1 d . . .
C2 C 0.1404(7) 0.7259(3) 0.7706(6) 0.070(2) Uani 1 1 d . . .
H2A H 0.1291 0.6935 0.7640 0.084 Uiso 1 1 calc R . .
C3 C 0.0612(8) 0.7579(4) 0.7417(8) 0.099(4) Uani 1 1 d . . .
H3A H -0.0048 0.7467 0.7157 0.119 Uiso 1 1 calc R . .
C4 C 0.0769(8) 0.8064(3) 0.7503(7) 0.091(3) Uani 1 1 d . . .
H4A H 0.0216 0.8269 0.7294 0.109 Uiso 1 1 calc R . .
C5 C 0.1710(8) 0.8244(3) 0.7884(6) 0.077(3) Uani 1 1 d . . .
H5A H 0.1813 0.8569 0.7943 0.092 Uiso 1 1 calc R . .
C6 C 0.2528(6) 0.7923(3) 0.8189(5) 0.0522(18) Uani 1 1 d . . .
C7 C 0.6324(5) 0.7020(2) 0.9808(5) 0.0459(16) Uani 1 1 d . . .
C8 C 0.7046(6) 0.6659(3) 1.0097(6) 0.062(2) Uani 1 1 d . . .
H8A H 0.6890 0.6343 0.9969 0.074 Uiso 1 1 calc R . .
C9 C 0.7982(7) 0.6788(3) 1.0570(7) 0.085(3) Uani 1 1 d . . .
H9A H 0.8466 0.6554 1.0781 0.102 Uiso 1 1 calc R . .
C10 C 0.8240(8) 0.7264(4) 1.0749(8) 0.104(4) Uani 1 1 d . . .
H10A H 0.8893 0.7337 1.1071 0.125 Uiso 1 1 calc R . .
C11 C 0.7565(7) 0.7620(3) 1.0466(7) 0.089(3) Uani 1 1 d . . .
H11A H 0.7736 0.7936 1.0587 0.107 Uiso 1 1 calc R . .
C12 C 0.6604(6) 0.7490(3) 0.9987(5) 0.057(2) Uani 1 1 d . . .
C13 C 0.3969(6) 0.7562(2) 0.8780(4) 0.0412(15) Uani 1 1 d . . .
C14 C 0.4999(5) 0.7451(2) 0.9235(4) 0.0404(15) Uani 1 1 d . . .
C15 C 0.5666(5) 0.5600(2) 0.9307(5) 0.0439(16) Uani 1 1 d . . .
C16 C 0.6158(6) 0.5464(2) 0.8500(5) 0.0540(19) Uani 1 1 d . . .
H16A H 0.5946 0.5596 0.7931 0.065 Uiso 1 1 calc R . .
C17 C 0.6975(6) 0.5126(3) 0.8574(6) 0.063(2) Uani 1 1 d . . .
H17A H 0.7309 0.5023 0.8044 0.075 Uiso 1 1 calc R . .
C18 C 0.7310(6) 0.4936(3) 0.9433(6) 0.063(2) Uani 1 1 d . . .
H18A H 0.7886 0.4720 0.9459 0.075 Uiso 1 1 calc R . .
C19 C 0.6822(6) 0.5057(3) 1.0234(6) 0.0558(19) Uani 1 1 d . . .
H19A H 0.7031 0.4920 1.0798 0.067 Uiso 1 1 calc R . .
C20 C 0.5992(5) 0.5397(2) 1.0157(5) 0.0459(17) Uani 1 1 d . . .
C21 C 0.2641(5) 0.6775(2) 1.0700(4) 0.0438(16) Uani 1 1 d . . .
C22 C 0.1920(6) 0.7143(3) 1.0489(5) 0.0542(19) Uani 1 1 d . . .
H22A H 0.1872 0.7274 0.9899 0.065 Uiso 1 1 calc R . .
C23 C 0.1280(7) 0.7306(3) 1.1177(6) 0.074(2) Uani 1 1 d . . .
H23A H 0.0790 0.7552 1.1047 0.089 Uiso 1 1 calc R . .
C24 C 0.1343(8) 0.7116(4) 1.2063(6) 0.089(3) Uani 1 1 d . . .
H24A H 0.0899 0.7239 1.2512 0.107 Uiso 1 1 calc R . .
C25 C 0.2049(8) 0.6749(3) 1.2291(6) 0.081(3) Uani 1 1 d . . .
H25A H 0.2090 0.6620 1.2883 0.097 Uiso 1 1 calc R . .
C26 C 0.2696(6) 0.6581(3) 1.1595(4) 0.0502(17) Uani 1 1 d . . .
C27 C 0.4674(5) 0.5915(2) 1.0355(4) 0.0372(14) Uani 1 1 d . . .
C28 C 0.3858(5) 0.6218(2) 1.0724(4) 0.0412(15) Uani 1 1 d . . .
C29 C 0.5597(6) 0.6489(3) 0.7038(5) 0.0516(18) Uani 1 1 d . . .
C30 C 0.6658(6) 0.6602(3) 0.7339(6) 0.066(2) Uani 1 1 d . . .
H30A H 0.6833 0.6672 0.7955 0.080 Uiso 1 1 calc R . .
C31 C 0.7449(8) 0.6606(4) 0.6668(7) 0.091(3) Uani 1 1 d . . .
H31A H 0.8173 0.6678 0.6841 0.109 Uiso 1 1 calc R . .
C32 C 0.7175(9) 0.6503(4) 0.5739(7) 0.092(3) Uani 1 1 d . . .
H32A H 0.7725 0.6514 0.5312 0.110 Uiso 1 1 calc R . .
C33 C 0.6136(9) 0.6388(3) 0.5437(6) 0.082(3) Uani 1 1 d . . .
H33A H 0.5964 0.6320 0.4819 0.098 Uiso 1 1 calc R . .
C34 C 0.5339(7) 0.6377(3) 0.6111(5) 0.058(2) Uani 1 1 d . . .
C35 C 0.1617(6) 0.6057(2) 0.8284(5) 0.0514(18) Uani 1 1 d . . .
C36 C 0.1030(6) 0.6018(3) 0.9087(6) 0.062(2) Uani 1 1 d . . .
H36A H 0.1369 0.6064 0.9667 0.074 Uiso 1 1 calc R . .
C37 C -0.0069(7) 0.5908(3) 0.8990(7) 0.084(3) Uani 1 1 d . . .
H37A H -0.0475 0.5871 0.9516 0.101 Uiso 1 1 calc R . .
C38 C -0.0588(8) 0.5853(4) 0.8112(8) 0.092(3) Uani 1 1 d . . .
H38A H -0.1336 0.5788 0.8071 0.110 Uiso 1 1 calc R . .
C39 C -0.0025(8) 0.5891(3) 0.7317(7) 0.083(3) Uani 1 1 d . . .
H39A H -0.0368 0.5851 0.6736 0.100 Uiso 1 1 calc R . .
C40 C 0.1085(6) 0.5992(3) 0.7425(6) 0.060(2) Uani 1 1 d . . .
C41 C 0.3878(6) 0.6292(2) 0.6918(4) 0.0437(16) Uani 1 1 d . . .
C42 C 0.2811(6) 0.6177(2) 0.7252(5) 0.0489(17) Uani 1 1 d . . .
C43 C 0.4756(8) 0.5463(3) 1.3205(5) 0.061(2) Uani 1 1 d . . .
C44 C 0.4892(7) 0.5210(3) 1.4130(5) 0.057(2) Uani 1 1 d . . .
C45 C 0.3978(7) 0.5048(3) 1.4574(5) 0.069(2) Uani 1 1 d . . .
H45A H 0.3284 0.5079 1.4290 0.082 Uiso 1 1 calc R . .
C46 C 0.5906(7) 0.5161(3) 1.4561(5) 0.069(2) Uani 1 1 d . . .
H46A H 0.6524 0.5269 1.4269 0.083 Uiso 1 1 calc R . .
C47 C 0.5079(7) 0.8991(3) 0.9644(6) 0.060(2) Uani 1 1 d . . .
C48 C 0.5055(6) 0.9515(2) 0.9830(5) 0.0517(18) Uani 1 1 d . . .
C49 C 0.4076(6) 0.9753(3) 0.9742(6) 0.068(2) Uani 1 1 d . . .
H49A H 0.3441 0.9588 0.9568 0.081 Uiso 1 1 calc R . .
C50 C 0.5983(7) 0.9766(3) 1.0093(6) 0.068(2) Uani 1 1 d . . .
H50A H 0.6654 0.9611 1.0160 0.082 Uiso 1 1 calc R . .
O1 O 0.5535(5) 0.5454(2) 1.2676(4) 0.0818(19) Uani 1 1 d . . .
O1W O 0.993(4) 0.5594(16) 1.195(3) 0.31(2) Uani 0.50 1 d P . .
O2 O 0.3854(5) 0.5668(2) 1.3036(3) 0.0702(16) Uani 1 1 d . . .
O2W O 0.908(4) 0.5494(16) 1.196(3) 0.35(4) Uani 0.50 1 d P . .
O3 O 0.4278(6) 0.88162(19) 0.9219(5) 0.093(2) Uani 1 1 d . . .
O3W O 0.7840(19) 0.5222(11) 1.2462(10) 0.50(2) Uani 1 1 d . . .
O4W O 0.3035(5) 0.6168(2) 1.4454(4) 0.0809(17) Uani 1 1 d . . .
O4 O 0.5918(5) 0.87558(18) 0.9929(4) 0.0733(16) Uani 1 1 d . . .
N1 N 0.3317(4) 0.72130(18) 0.8476(4) 0.0424(13) Uani 1 1 d . . .
N2 N 0.5309(4) 0.70025(19) 0.9331(4) 0.0430(13) Uani 1 1 d . . .
N3 N 0.5742(5) 0.7760(2) 0.9611(4) 0.0554(16) Uani 1 1 d . . .
H3B H 0.5691 0.8063 0.9616 0.066 Uiso 1 1 calc R . .
N4 N 0.3535(5) 0.79928(19) 0.8616(4) 0.0488(14) Uani 1 1 d . . .
H4B H 0.3834 0.8261 0.8753 0.059 Uiso 1 1 calc R . .
N5 N 0.4840(4) 0.59310(18) 0.9455(3) 0.0388(12) Uani 1 1 d . . .
N6 N 0.3385(4) 0.65376(18) 1.0165(3) 0.0388(12) Uani 1 1 d . . .
N7 N 0.3474(5) 0.6224(2) 1.1585(4) 0.0500(15) Uani 1 1 d . . .
H7A H 0.3673 0.6043 1.2038 0.060 Uiso 1 1 calc R . .
N8 N 0.5341(4) 0.56024(19) 1.0808(4) 0.0451(14) Uani 1 1 d . . .
H8B H 0.5357 0.5542 1.1391 0.054 Uiso 1 1 calc R . .
N9 N 0.4648(4) 0.64327(19) 0.7531(3) 0.0425(13) Uani 1 1 d . . .
N10 N 0.2706(4) 0.61810(18) 0.8166(4) 0.0405(13) Uani 1 1 d . . .
N11 N 0.4253(6) 0.6258(2) 0.6055(4) 0.0597(17) Uani 1 1 d . . .
H11B H 0.3879 0.6177 0.5564 0.072 Uiso 1 1 calc R . .
N12 N 0.1875(5) 0.6072(2) 0.6776(4) 0.0600(17) Uani 1 1 d . . .
H12A H 0.1781 0.6057 0.6184 0.072 Uiso 1 1 calc R . .

loop_
_atom_site_aniso_label
_atom_site_aniso_U_11
_atom_site_aniso_U_22
_atom_site_aniso_U_33
_atom_site_aniso_U_23
_atom_site_aniso_U_13
_atom_site_aniso_U_12
Ni1 0.0474(5) 0.0354(4) 0.0320(4) 0.0041(4) 0.0000(3) -0.0023(4)
C1 0.054(4) 0.048(4) 0.048(4) 0.007(3) -0.006(3) 0.004(3)
C2 0.068(6) 0.056(5) 0.083(6) 0.006(4) -0.025(5) 0.000(4)
C3 0.079(7) 0.087(8) 0.126(9) 0.018(7) -0.051(6) 0.009(6)
C4 0.078(7) 0.072(7) 0.119(9) 0.017(6) -0.032(6) 0.018(5)
C5 0.085(7) 0.054(5) 0.090(7) 0.018(5) -0.008(5) 0.012(5)
C6 0.061(5) 0.048(4) 0.047(4) 0.011(3) 0.000(4) 0.008(4)
C7 0.043(4) 0.044(4) 0.050(4) -0.001(3) 0.000(3) -0.009(3)
C8 0.048(4) 0.059(5) 0.077(6) 0.003(4) -0.009(4) 0.004(4)
C9 0.066(6) 0.077(6) 0.110(8) 0.003(6) -0.032(5) 0.010(5)
C10 0.063(6) 0.092(8) 0.153(11) -0.018(7) -0.046(7) -0.009(6)
C11 0.065(6) 0.065(6) 0.133(9) -0.019(6) -0.028(6) -0.010(5)
C12 0.052(5) 0.050(5) 0.068(5) -0.010(4) -0.004(4) 0.000(4)
C13 0.055(4) 0.030(3) 0.039(4) 0.004(3) 0.005(3) -0.006(3)
C14 0.050(4) 0.036(4) 0.036(3) 0.001(3) 0.006(3) -0.007(3)
C15 0.046(4) 0.037(4) 0.049(4) 0.001(3) 0.005(3) -0.003(3)
C16 0.066(5) 0.046(4) 0.052(4) 0.001(3) 0.020(4) -0.002(4)
C17 0.062(5) 0.056(5) 0.072(6) -0.005(4) 0.026(4) -0.003(4)
C18 0.049(5) 0.052(5) 0.088(6) 0.000(4) 0.010(4) 0.003(4)
C19 0.049(4) 0.049(4) 0.069(5) 0.009(4) 0.003(4) 0.008(3)
C20 0.040(4) 0.048(4) 0.050(4) 0.008(3) 0.001(3) -0.003(3)
C21 0.048(4) 0.045(4) 0.039(4) 0.000(3) 0.000(3) 0.001(3)
C22 0.057(5) 0.054(5) 0.052(4) 0.005(4) 0.009(4) 0.010(4)
C23 0.076(6) 0.081(6) 0.066(5) 0.009(5) 0.012(5) 0.027(5)
C24 0.100(7) 0.102(8) 0.068(6) 0.006(5) 0.039(5) 0.038(6)
C25 0.103(7) 0.097(7) 0.046(5) 0.011(5) 0.024(5) 0.035(6)
C26 0.062(5) 0.055(4) 0.034(4) 0.003(3) 0.000(3) 0.006(4)
C27 0.040(4) 0.030(3) 0.041(4) 0.007(3) -0.002(3) -0.002(3)
C28 0.046(4) 0.045(4) 0.033(3) 0.002(3) 0.006(3) -0.001(3)
C29 0.056(5) 0.047(4) 0.052(4) 0.012(3) 0.007(4) 0.004(4)
C30 0.062(5) 0.080(6) 0.059(5) 0.018(4) 0.018(4) 0.010(4)
C31 0.068(6) 0.108(8) 0.098(8) 0.023(6) 0.016(6) -0.002(6)
C32 0.084(7) 0.106(8) 0.087(7) 0.004(6) 0.039(6) 0.009(6)
C33 0.097(8) 0.086(7) 0.065(6) 0.003(5) 0.025(5) -0.002(6)
C34 0.064(5) 0.061(5) 0.050(5) 0.001(4) 0.016(4) -0.004(4)
C35 0.061(5) 0.039(4) 0.054(4) 0.001(3) -0.003(4) -0.004(3)
C36 0.061(5) 0.061(5) 0.064(5) -0.001(4) 0.007(4) -0.005(4)
C37 0.061(6) 0.098(7) 0.094(7) 0.008(6) 0.021(5) -0.019(5)
C38 0.057(6) 0.108(8) 0.110(9) 0.003(7) -0.003(6) -0.022(5)
C39 0.073(6) 0.090(7) 0.085(7) -0.002(5) -0.015(5) -0.024(5)
C40 0.055(5) 0.058(5) 0.065(5) -0.004(4) -0.012(4) -0.014(4)
C41 0.061(4) 0.038(4) 0.032(3) 0.003(3) -0.002(3) 0.002(3)
C42 0.067(5) 0.042(4) 0.037(4) -0.001(3) -0.003(3) -0.013(4)
C43 0.080(6) 0.066(5) 0.037(4) 0.015(4) -0.006(4) -0.004(5)
C44 0.075(5) 0.061(5) 0.034(4) 0.012(3) -0.003(4) -0.004(4)
C45 0.065(5) 0.088(6) 0.052(5) 0.020(4) -0.012(4) 0.004(5)
C46 0.060(5) 0.096(7) 0.052(5) 0.027(5) -0.005(4) -0.012(5)
C47 0.067(5) 0.047(5) 0.066(5) 0.000(4) 0.002(4) -0.006(4)
C48 0.060(5) 0.036(4) 0.058(5) -0.003(3) -0.009(4) -0.002(3)
C49 0.053(5) 0.043(4) 0.105(7) -0.002(4) -0.025(5) -0.005(4)
C50 0.063(5) 0.036(4) 0.105(7) -0.001(4) -0.008(5) 0.008(4)
O1 0.081(4) 0.119(5) 0.046(3) 0.029(3) 0.004(3) 0.011(4)
O1W 0.34(5) 0.35(6) 0.25(4) -0.12(4) 0.05(4) 0.12(4)
O2 0.089(4) 0.082(4) 0.040(3) 0.019(3) 0.001(3) 0.023(3)
O2W 0.43(7) 0.28(4) 0.31(5) 0.13(4) -0.16(5) -0.25(5)
O3 0.104(5) 0.045(3) 0.127(6) -0.019(3) -0.032(4) -0.006(3)
O3W 0.46(3) 0.88(5) 0.151(12) -0.18(2) -0.133(16) 0.52(3)
O4W 0.088(4) 0.103(5) 0.050(3) -0.012(3) -0.007(3) 0.001(4)
O4 0.082(4) 0.046(3) 0.092(4) -0.004(3) -0.005(3) 0.006(3)
N1 0.054(3) 0.037(3) 0.037(3) 0.007(2) 0.004(3) -0.001(3)
N2 0.047(3) 0.044(3) 0.038(3) -0.005(2) 0.002(3) -0.004(3)
N3 0.057(4) 0.041(3) 0.068(4) -0.008(3) 0.003(3) -0.006(3)
N4 0.063(4) 0.032(3) 0.052(4) 0.005(3) -0.002(3) 0.000(3)
N5 0.046(3) 0.036(3) 0.035(3) 0.007(2) 0.003(2) -0.002(2)
N6 0.045(3) 0.040(3) 0.032(3) 0.006(2) 0.002(2) 0.006(3)
N7 0.066(4) 0.055(4) 0.030(3) 0.006(3) 0.004(3) 0.013(3)
N8 0.052(3) 0.047(3) 0.037(3) 0.010(3) 0.005(3) -0.001(3)
N9 0.048(3) 0.046(3) 0.034(3) 0.006(2) 0.000(3) -0.006(3)
N10 0.043(3) 0.039(3) 0.039(3) 0.007(2) -0.003(2) -0.009(2)
N11 0.083(5) 0.060(4) 0.036(3) -0.006(3) 0.002(3) -0.010(3)
N12 0.063(4) 0.063(4) 0.054(4) -0.005(3) -0.011(3) -0.015(3)

loop_
_atom_type_symbol
_atom_type_description
_atom_type_scat_dispersion_real
_atom_type_scat_dispersion_imag
_atom_type_scat_source
C C 0.0033 0.0016 'International Tables Vol C Tables 4.2.6.8 and 6.1.1.4'
H H 0.0000 0.0000 'International Tables Vol C Tables 4.2.6.8 and 6.1.1.4'
N N 0.0061 0.0033 'International Tables Vol C Tables 4.2.6.8 and 6.1.1.4'
O O 0.0106 0.0060 'International Tables Vol C Tables 4.2.6.8 and 6.1.1.4'
Ni Ni 0.3393 1.1124 'International Tables Vol C Tables 4.2.6.8 and 6.1.1.4'

loop_
_geom_angle_atom_site_label_1
_geom_angle_atom_site_label_2
_geom_angle_atom_site_label_3
_geom_angle
_geom_angle_site_symmetry_1
_geom_angle_site_symmetry_3
_geom_angle_publ_flag
N9 Ni1 N6 173.0(2) . . ?
N9 Ni1 N10 78.9(2) . . ?
N6 Ni1 N10 96.8(2) . . ?
N9 Ni1 N5 95.6(2) . . ?
N6 Ni1 N5 79.63(19) . . ?
N10 Ni1 N5 98.9(2) . . ?
N9 Ni1 N2 95.7(2) . . ?
N6 Ni1 N2 89.7(2) . . ?
N10 Ni1 N2 167.5(2) . . ?
N5 Ni1 N2 92.8(2) . . ?
N9 Ni1 N1 92.5(2) . . ?
N6 Ni1 N1 92.92(19) . . ?
N10 Ni1 N1 90.1(2) . . ?
N5 Ni1 N1 168.9(2) . . ?
N2 Ni1 N1 78.9(2) . . ?
C2 C1 C6 119.8(7) . . ?
C2 C1 N1 132.2(7) . . ?
C6 C1 N1 108.0(6) . . ?
C3 C2 C1 117.8(8) . . ?
C3 C2 H2A 121.1 . . ?
C1 C2 H2A 121.1 . . ?
C2 C3 C4 122.0(9) . . ?
C2 C3 H3A 119.0 . . ?
C4 C3 H3A 119.0 . . ?
C5 C4 C3 121.2(8) . . ?
C5 C4 H4A 119.4 . . ?
C3 C4 H4A 119.4 . . ?
C4 C5 C6 117.8(8) . . ?
C4 C5 H5A 121.1 . . ?
C6 C5 H5A 121.1 . . ?
N4 C6 C1 107.1(6) . . ?
N4 C6 C5 131.5(7) . . ?
C1 C6 C5 121.4(8) . . ?
N2 C7 C12 109.3(6) . . ?
N2 C7 C8 131.2(6) . . ?
C12 C7 C8 119.5(7) . . ?
C9 C8 C7 117.5(8) . . ?
C9 C8 H8A 121.2 . . ?
C7 C8 H8A 121.2 . . ?
C8 C9 C10 121.9(8) . . ?
C8 C9 H9A 119.1 . . ?
C10 C9 H9A 119.1 . . ?
C11 C10 C9 121.9(8) . . ?
C11 C10 H10A 119.1 . . ?
C9 C10 H10A 119.1 . . ?
C10 C11 C12 116.4(8) . . ?
C10 C11 H11A 121.8 . . ?
C12 C11 H11A 121.8 . . ?
C11 C12 N3 131.3(7) . . ?
C11 C12 C7 122.7(8) . . ?
N3 C12 C7 105.9(6) . . ?
N1 C13 N4 112.8(6) . . ?
N1 C13 C14 119.4(6) . . ?
N4 C13 C14 127.8(6) . . ?
N2 C14 N3 112.9(6) . . ?
N2 C14 C13 120.0(6) . . ?
N3 C14 C13 127.1(6) . . ?
C16 C15 N5 130.7(6) . . ?
C16 C15 C20 120.7(7) . . ?
N5 C15 C20 108.6(6) . . ?
C17 C16 C15 117.4(7) . . ?
C17 C16 H16A 121.3 . . ?
C15 C16 H16A 121.3 . . ?
C16 C17 C18 121.2(7) . . ?
C16 C17 H17A 119.4 . . ?
C18 C17 H17A 119.4 . . ?
C19 C18 C17 122.4(7) . . ?
C19 C18 H18A 118.8 . . ?
C17 C18 H18A 118.8 . . ?
C18 C19 C20 116.2(7) . . ?
C18 C19 H19A 121.9 . . ?
C20 C19 H19A 121.9 . . ?
N8 C20 C19 131.9(7) . . ?
N8 C20 C15 106.1(6) . . ?
C19 C20 C15 122.0(7) . . ?
C22 C21 N6 131.4(6) . . ?
C22 C21 C26 120.1(6) . . ?
N6 C21 C26 108.5(6) . . ?
C23 C22 C21 117.8(7) . . ?
C23 C22 H22A 121.1 . . ?
C21 C22 H22A 121.1 . . ?
C22 C23 C24 121.9(8) . . ?
C22 C23 H23A 119.0 . . ?
C24 C23 H23A 119.0 . . ?
C25 C24 C23 121.5(8) . . ?
C25 C24 H24A 119.3 . . ?
C23 C24 H24A 119.3 . . ?
C24 C25 C26 116.7(8) . . ?
C24 C25 H25A 121.6 . . ?
C26 C25 H25A 121.6 . . ?
N7 C26 C25 131.7(7) . . ?
N7 C26 C21 106.3(6) . . ?
C25 C26 C21 121.9(7) . . ?
N5 C27 N8 112.7(6) . . ?
N5 C27 C28 118.8(6) . . ?
N8 C27 C28 128.5(6) . . ?
N6 C28 N7 113.2(6) . . ?
N6 C28 C27 118.1(5) . . ?
N7 C28 C27 128.7(6) . . ?
C30 C29 N9 130.5(7) . . ?
C30 C29 C34 121.5(7) . . ?
N9 C29 C34 107.8(6) . . ?
C29 C30 C31 116.5(8) . . ?
C29 C30 H30A 121.7 . . ?
C31 C30 H30A 121.7 . . ?
C30 C31 C32 121.3(9) . . ?
C30 C31 H31A 119.3 . . ?
C32 C31 H31A 119.3 . . ?
C33 C32 C31 122.6(9) . . ?
C33 C32 H32A 118.7 . . ?
C31 C32 H32A 118.7 . . ?
C32 C33 C34 116.2(9) . . ?
C32 C33 H33A 121.9 . . ?
C34 C33 H33A 121.9 . . ?
N11 C34 C29 106.9(6) . . ?
N11 C34 C33 131.3(8) . . ?
C29 C34 C33 121.7(8) . . ?
N10 C35 C40 109.7(6) . . ?
N10 C35 C36 130.3(7) . . ?
C40 C35 C36 119.9(7) . . ?
C37 C36 C35 117.6(8) . . ?
C37 C36 H36A 121.2 . . ?
C35 C36 H36A 121.2 . . ?
C36 C37 C38 121.2(9) . . ?
C36 C37 H37A 119.4 . . ?
C38 C37 H37A 119.4 . . ?
C39 C38 C37 122.0(9) . . ?
C39 C38 H38A 119.0 . . ?
C37 C38 H38A 119.0 . . ?
C38 C39 C40 116.2(9) . . ?
C38 C39 H39A 121.9 . . ?
C40 C39 H39A 121.9 . . ?
C39 C40 N12 131.1(8) . . ?
C39 C40 C35 123.1(8) . . ?
N12 C40 C35 105.8(6) . . ?
N9 C41 N11 112.5(6) . . ?
N9 C41 C42 117.8(6) . . ?
N11 C41 C42 129.6(6) . . ?
N10 C42 N12 113.4(6) . . ?
N10 C42 C41 117.0(6) . . ?
N12 C42 C41 129.6(6) . . ?
O1 C43 O1 0.0(8) 1 . ?
O1 C43 O2 125.0(7) 1 1 ?
O1 C43 O2 125.0(7) . 1 ?
O1 C43 O2 125.0(7) 1 . ?
O1 C43 O2 125.0(7) . . ?
O2 C43 O2 0.0(3) 1 . ?
O1 C43 C44 118.2(8) 1 . ?
O1 C43 C44 118.2(8) . . ?
O2 C43 C44 116.9(7) 1 . ?
O2 C43 C44 116.9(7) . . ?
C46 C44 C45 118.9(7) . . ?
C46 C44 C43 120.9(7) . . ?
C45 C44 C43 120.1(7) . . ?
C46 C45 C44 120.3(7) 3_668 . ?
C46 C45 H45A 119.9 3_668 . ?
C44 C45 H45A 119.9 . . ?
C44 C46 C45 120.8(7) . 3_668 ?
C44 C46 H46A 119.6 . . ?
C45 C46 H46A 119.6 3_668 . ?
O3 C47 O3 0.0(6) 1 . ?
O3 C47 O4 124.1(8) 1 1 ?
O3 C47 O4 124.1(8) . 1 ?
O3 C47 O4 124.1(8) 1 . ?
O3 C47 O4 124.1(8) . . ?
O4 C47 O4 0.0(7) 1 . ?
O3 C47 C48 117.4(7) 1 . ?
O3 C47 C48 117.4(7) . . ?
O4 C47 C48 118.4(7) 1 . ?
O4 C47 C48 118.4(7) . . ?
C49 C48 C50 118.4(7) . . ?
C49 C48 C47 119.3(7) . . ?
C50 C48 C47 122.3(7) . . ?
C48 C49 C50 121.2(7) . 3_677 ?
C48 C49 H49A 119.4 . . ?
C50 C49 H49A 119.4 3_677 . ?
C48 C50 C49 120.4(7) . 3_677 ?
C48 C50 H50A 119.8 . . ?
C49 C50 H50A 119.8 3_677 . ?
O1 O1 C43 0(10) 1 . ?
O2 O2 C43 0(10) 1 . ?
O3 O3 C47 0(10) 1 . ?
O4 O4 C47 0(10) 1 . ?
C13 N1 C1 105.3(6) . . ?
C13 N1 Ni1 110.2(4) . . ?
C1 N1 Ni1 144.2(5) . . ?
C14 N2 C7 105.2(5) . . ?
C14 N2 Ni1 111.3(4) . . ?
C7 N2 Ni1 143.0(4) . . ?
C14 N3 C12 106.7(6) . . ?
C14 N3 O4 138.0(5) . 1 ?
C12 N3 O4 115.2(4) . 1 ?
C14 N3 H3B 126.7 . . ?
C12 N3 H3B 126.7 . . ?
O4 N3 H3B 12.0 1 . ?
C13 N4 C6 106.8(6) . . ?
C13 N4 O3 127.9(5) . 1 ?
C6 N4 O3 124.6(5) . 1 ?
C13 N4 H4B 126.6 . . ?
C6 N4 H4B 126.6 . . ?
O3 N4 H4B 7.5 1 . ?
C27 N5 C15 105.5(5) . . ?
C27 N5 Ni1 110.2(4) . . ?
C15 N5 Ni1 142.4(4) . . ?
C28 N6 C21 105.5(5) . . ?
C28 N6 Ni1 111.9(4) . . ?
C21 N6 Ni1 142.5(4) . . ?
C28 N7 C26 106.5(5) . . ?
C28 N7 O2 131.9(5) . 1 ?
C26 N7 O2 121.4(4) . 1 ?
C28 N7 H7A 126.8 . . ?
C26 N7 H7A 126.8 . . ?
O2 N7 H7A 6.5 1 . ?
C27 N8 C20 107.1(5) . . ?
C27 N8 O1 127.3(4) . 1 ?
C20 N8 O1 125.4(4) . 1 ?
C27 N8 H8B 126.5 . . ?
C20 N8 H8B 126.5 . . ?
O1 N8 H8B 4.4 1 . ?
C41 N9 C29 105.7(6) . . ?
C41 N9 Ni1 112.4(4) . . ?
C29 N9 Ni1 141.7(5) . . ?
C42 N10 C35 104.4(6) . . ?
C42 N10 Ni1 111.5(4) . . ?
C35 N10 Ni1 141.4(5) . . ?
C41 N11 C34 107.0(6) . . ?
C41 N11 H11B 126.5 . . ?
C34 N11 H11B 126.5 . . ?
C42 N12 C40 106.7(6) . . ?
C42 N12 O4 137.3(5) . 4_575 ?
C40 N12 O4 112.6(5) . 4_575 ?
C42 N12 H12A 126.7 . . ?
C40 N12 H12A 126.7 . . ?
O4 N12 H12A 20.5 4_575 . ?

loop_
_geom_bond_atom_site_label_1
_geom_bond_atom_site_label_2
_geom_bond_distance
_geom_bond_site_symmetry_2
_geom_bond_publ_flag
Ni1 N9 2.093(5) . ?
Ni1 N6 2.093(5) . ?
Ni1 N10 2.111(5) . ?
Ni1 N5 2.123(5) . ?
Ni1 N2 2.141(5) . ?
Ni1 N1 2.182(5) . ?
C1 C2 1.391(10) . ?
C1 C6 1.394(10) . ?
C1 N1 1.395(8) . ?
C2 C3 1.375(11) . ?
C2 H2A 0.9300 . ?
C3 C4 1.388(13) . ?
C3 H3A 0.9300 . ?
C4 C5 1.352(12) . ?
C4 H4A 0.9300 . ?
C5 C6 1.405(10) . ?
C5 H5A 0.9300 . ?
C6 N4 1.366(9) . ?
C7 N2 1.393(8) . ?
C7 C12 1.394(9) . ?
C7 C8 1.399(10) . ?
C8 C9 1.356(11) . ?
C8 H8A 0.9300 . ?
C9 C10 1.403(12) . ?
C9 H9A 0.9300 . ?
C10 C11 1.353(12) . ?
C10 H10A 0.9300 . ?
C11 C12 1.387(10) . ?
C11 H11A 0.9300 . ?
C12 N3 1.390(9) . ?
C13 N1 1.330(8) . ?
C13 N4 1.344(8) . ?
C13 C14 1.429(9) . ?
C14 N2 1.327(8) . ?
C14 N3 1.356(8) . ?
C15 C16 1.387(9) . ?
C15 N5 1.397(8) . ?
C15 C20 1.400(9) . ?
C16 C17 1.381(10) . ?
C16 H16A 0.9300 . ?
C17 C18 1.399(11) . ?
C17 H17A 0.9300 . ?
C18 C19 1.367(10) . ?
C18 H18A 0.9300 . ?
C19 C20 1.398(9) . ?
C19 H19A 0.9300 . ?
C20 N8 1.383(8) . ?
C21 C22 1.388(9) . ?
C21 N6 1.388(8) . ?
C21 C26 1.405(9) . ?
C22 C23 1.369(10) . ?
C22 H22A 0.9300 . ?
C23 C24 1.389(11) . ?
C23 H23A 0.9300 . ?
C24 C25 1.380(11) . ?
C24 H24A 0.9300 . ?
C25 C26 1.387(10) . ?
C25 H25A 0.9300 . ?
C26 N7 1.384(8) . ?
C27 N5 1.327(8) . ?
C27 N8 1.352(8) . ?
C27 C28 1.431(9) . ?
C28 N6 1.329(8) . ?
C28 N7 1.349(8) . ?
C29 C30 1.385(10) . ?
C29 N9 1.393(8) . ?
C29 C34 1.402(10) . ?
C30 C31 1.395(11) . ?
C30 H30A 0.9300 . ?
C31 C32 1.403(13) . ?
C31 H31A 0.9300 . ?
C32 C33 1.363(13) . ?
C32 H32A 0.9300 . ?
C33 C34 1.404(11) . ?
C33 H33A 0.9300 . ?
C34 N11 1.365(9) . ?
C35 N10 1.390(9) . ?
C35 C40 1.390(10) . ?
C35 C36 1.393(10) . ?
C36 C37 1.376(11) . ?
C36 H36A 0.9300 . ?
C37 C38 1.405(13) . ?
C37 H37A 0.9300 . ?
C38 C39 1.368(13) . ?
C38 H38A 0.9300 . ?
C39 C40 1.386(11) . ?
C39 H39A 0.9300 . ?
C40 N12 1.390(10) . ?
C41 N9 1.326(8) . ?
C41 N11 1.350(8) . ?
C41 C42 1.443(9) . ?
C42 N10 1.334(8) . ?
C42 N12 1.343(8) . ?
C43 O1 1.244(9) 1 ?
C43 O1 1.244(9) . ?
C43 O2 1.258(9) 1 ?
C43 O2 1.258(9) . ?
C43 C44 1.521(9) . ?
C44 C46 1.368(10) . ?
C44 C45 1.387(10) . ?
C45 C46 1.386(10) 3_668 ?
C45 H45A 0.9300 . ?
C46 C45 1.386(10) 3_668 ?
C46 H46A 0.9300 . ?
C47 O3 1.236(9) 1 ?
C47 O3 1.236(9) . ?
C47 O4 1.274(9) 1 ?
C47 O4 1.274(9) . ?
C47 C48 1.505(10) . ?
C48 C49 1.371(10) . ?
C48 C50 1.375(10) . ?
C49 C50 1.382(10) 3_677 ?
C49 H49A 0.9300 . ?
C50 C49 1.382(10) 3_677 ?
C50 H50A 0.9300 . ?
O1 O1 0.000(13) 1 ?
O1W O2W 1.08(6) . ?
O2 O2 0.0000 1 ?
O3 O3 0.000(11) 1 ?
O4 O4 0.00(2) 1 ?
N3 O4 2.857(8) 1 ?
N3 H3B 0.8600 . ?
N4 O3 2.632(8) 1 ?
N4 H4B 0.8600 . ?
N7 O2 2.648(7) 1 ?
N7 H7A 0.8600 . ?
N8 O1 2.737(7) 1 ?
N8 H8B 0.8600 . ?
N11 H11B 0.8600 . ?
N12 O4 2.913(9) 4_575 ?
N12 H12A 0.8600 . ?

loop_
_geom_hbond_atom_site_label_D
_geom_hbond_atom_site_label_H
_geom_hbond_atom_site_label_A
_geom_hbond_distance_DH
_geom_hbond_distance_HA
_geom_hbond_distance_DA
_geom_hbond_angle_DHA
_geom_hbond_site_symmetry_A
N3 H3B O4 0.86 2.02 2.857(8) 162.9 1
N4 H4B O3 0.86 1.78 2.632(8) 168.9 1
N7 H7A O2 0.86 1.80 2.648(7) 170.4 1
N8 H8B O1 0.86 1.88 2.737(7) 173.5 1
N12 H12A O4 0.86 2.13 2.913(9) 151.4 4_575

loop_
_geom_torsion_atom_site_label_1
_geom_torsion_atom_site_label_2
_geom_torsion_atom_site_label_3
_geom_torsion_atom_site_label_4
_geom_torsion
_geom_torsion_site_symmetry_1
_geom_torsion_site_symmetry_2
_geom_torsion_site_symmetry_3
_geom_torsion_site_symmetry_4
_geom_torsion_publ_flag
C6 C1 C2 C3 -0.2(13) . . . . ?
N1 C1 C2 C3 178.4(9) . . . . ?
C1 C2 C3 C4 0.6(16) . . . . ?
C2 C3 C4 C5 -0.6(18) . . . . ?
C3 C4 C5 C6 0.2(16) . . . . ?
C2 C1 C6 N4 178.5(7) . . . . ?
N1 C1 C6 N4 -0.4(8) . . . . ?
C2 C1 C6 C5 -0.2(12) . . . . ?
N1 C1 C6 C5 -179.1(7) . . . . ?
C4 C5 C6 N4 -178.1(9) . . . . ?
C4 C5 C6 C1 0.2(13) . . . . ?
N2 C7 C8 C9 -179.0(8) . . . . ?
C12 C7 C8 C9 2.1(12) . . . . ?
C7 C8 C9 C10 -1.5(15) . . . . ?
C8 C9 C10 C11 0.5(19) . . . . ?
C9 C10 C11 C12 -0.2(18) . . . . ?
C10 C11 C12 N3 179.5(10) . . . . ?
C10 C11 C12 C7 0.8(15) . . . . ?
N2 C7 C12 C11 179.0(8) . . . . ?
C8 C7 C12 C11 -1.8(12) . . . . ?
N2 C7 C12 N3 0.1(8) . . . . ?
C8 C7 C12 N3 179.2(7) . . . . ?
N1 C13 C14 N2 1.7(9) . . . . ?
N4 C13 C14 N2 -179.2(6) . . . . ?
N1 C13 C14 N3 -177.8(6) . . . . ?
N4 C13 C14 N3 1.3(11) . . . . ?
N5 C15 C16 C17 179.2(7) . . . . ?
C20 C15 C16 C17 -0.2(10) . . . . ?
C15 C16 C17 C18 -1.4(11) . . . . ?
C16 C17 C18 C19 2.9(12) . . . . ?
C17 C18 C19 C20 -2.5(11) . . . . ?
C18 C19 C20 N8 -179.5(7) . . . . ?
C18 C19 C20 C15 0.9(11) . . . . ?
C16 C15 C20 N8 -179.3(6) . . . . ?
N5 C15 C20 N8 1.2(7) . . . . ?
C16 C15 C20 C19 0.5(10) . . . . ?
N5 C15 C20 C19 -179.0(6) . . . . ?
N6 C21 C22 C23 -179.8(7) . . . . ?
C26 C21 C22 C23 0.3(11) . . . . ?
C21 C22 C23 C24 0.2(13) . . . . ?
C22 C23 C24 C25 -0.6(16) . . . . ?
C23 C24 C25 C26 0.3(16) . . . . ?
C24 C25 C26 N7 -179.9(9) . . . . ?
C24 C25 C26 C21 0.1(14) . . . . ?
C22 C21 C26 N7 179.6(6) . . . . ?
N6 C21 C26 N7 -0.4(8) . . . . ?
C22 C21 C26 C25 -0.5(12) . . . . ?
N6 C21 C26 C25 179.6(7) . . . . ?
N5 C27 C28 N6 -7.1(9) . . . . ?
N8 C27 C28 N6 172.3(6) . . . . ?
N5 C27 C28 N7 172.2(6) . . . . ?
N8 C27 C28 N7 -8.4(11) . . . . ?
N9 C29 C30 C31 176.6(8) . . . . ?
C34 C29 C30 C31 0.9(12) . . . . ?
C29 C30 C31 C32 0.4(14) . . . . ?
C30 C31 C32 C33 -0.9(17) . . . . ?
C31 C32 C33 C34 0.1(15) . . . . ?
C30 C29 C34 N11 176.7(7) . . . . ?
N9 C29 C34 N11 0.1(8) . . . . ?
C30 C29 C34 C33 -1.7(12) . . . . ?
N9 C29 C34 C33 -178.4(7) . . . . ?
C32 C33 C34 N11 -176.8(9) . . . . ?
C32 C33 C34 C29 1.2(13) . . . . ?
N10 C35 C36 C37 177.0(8) . . . . ?
C40 C35 C36 C37 0.8(12) . . . . ?
C35 C36 C37 C38 -1.9(14) . . . . ?
C36 C37 C38 C39 1.9(16) . . . . ?
C37 C38 C39 C40 -0.7(16) . . . . ?
C38 C39 C40 N12 -177.2(9) . . . . ?
C38 C39 C40 C35 -0.4(14) . . . . ?
N10 C35 C40 C39 -176.5(8) . . . . ?
C36 C35 C40 C39 0.3(12) . . . . ?
N10 C35 C40 N12 0.9(8) . . . . ?
C36 C35 C40 N12 177.8(7) . . . . ?
N9 C41 C42 N10 -5.6(9) . . . . ?
N11 C41 C42 N10 170.8(7) . . . . ?
N9 C41 C42 N12 172.8(7) . . . . ?
N11 C41 C42 N12 -10.8(13) . . . . ?
O1 C43 C44 C46 28.8(12) 1 . . . ?
O1 C43 C44 C46 28.8(12) . . . . ?
O2 C43 C44 C46 -150.9(8) 1 . . . ?
O2 C43 C44 C46 -150.9(8) . . . . ?
O1 C43 C44 C45 -154.8(8) 1 . . . ?
O1 C43 C44 C45 -154.8(8) . . . . ?
O2 C43 C44 C45 25.5(12) 1 . . . ?
O2 C43 C44 C45 25.5(12) . . . . ?
C46 C44 C45 C46 -0.1(15) . . . 3_668 ?
C43 C44 C45 C46 -176.6(8) . . . 3_668 ?
C45 C44 C46 C45 0.1(15) . . . 3_668 ?
C43 C44 C46 C45 176.6(8) . . . 3_668 ?
O3 C47 C48 C49 16.3(12) 1 . . . ?
O3 C47 C48 C49 16.3(12) . . . . ?
O4 C47 C48 C49 -164.0(8) 1 . . . ?
O4 C47 C48 C49 -164.0(8) . . . . ?
O3 C47 C48 C50 -164.1(8) 1 . . . ?
O3 C47 C48 C50 -164.1(8) . . . . ?
O4 C47 C48 C50 15.6(12) 1 . . . ?
O4 C47 C48 C50 15.6(12) . . . . ?
C50 C48 C49 C50 0.3(15) . . . 3_677 ?
C47 C48 C49 C50 179.9(8) . . . 3_677 ?
C49 C48 C50 C49 -0.3(15) . . . 3_677 ?
C47 C48 C50 C49 -179.9(8) . . . 3_677 ?
O2 C43 O1 O1 0.0(13) 1 . . 1 ?
O2 C43 O1 O1 0.0(13) . . . 1 ?
C44 C43 O1 O1 0.0(11) . . . 1 ?
O1 C43 O2 O2 0.0(9) 1 . . 1 ?
O1 C43 O2 O2 0.0(9) . . . 1 ?
C44 C43 O2 O2 0.0(8) . . . 1 ?
O4 C47 O3 O3 0.0(6) 1 . . 1 ?
O4 C47 O3 O3 0.0(6) . . . 1 ?
C48 C47 O3 O3 0.0(6) . . . 1 ?
O3 C47 O4 O4 0.0(7) 1 . . 1 ?
O3 C47 O4 O4 0.0(7) . . . 1 ?
C48 C47 O4 O4 0.0(10) . . . 1 ?
N4 C13 N1 C1 -1.2(7) . . . . ?
C14 C13 N1 C1 178.1(6) . . . . ?
N4 C13 N1 Ni1 -176.4(4) . . . . ?
C14 C13 N1 Ni1 2.8(7) . . . . ?
C2 C1 N1 C13 -177.8(8) . . . . ?
C6 C1 N1 C13 0.9(7) . . . . ?
C2 C1 N1 Ni1 -5.5(14) . . . . ?
C6 C1 N1 Ni1 173.2(5) . . . . ?
N9 Ni1 N1 C13 -99.4(4) . . . . ?
N6 Ni1 N1 C13 84.9(4) . . . . ?
N10 Ni1 N1 C13 -178.3(4) . . . . ?
N5 Ni1 N1 C13 37.4(12) . . . . ?
N2 Ni1 N1 C13 -4.1(4) . . . . ?
N9 Ni1 N1 C1 88.4(8) . . . . ?
N6 Ni1 N1 C1 -87.2(8) . . . . ?
N10 Ni1 N1 C1 9.6(8) . . . . ?
N5 Ni1 N1 C1 -134.7(10) . . . . ?
N2 Ni1 N1 C1 -176.3(8) . . . . ?
N3 C14 N2 C7 0.5(7) . . . . ?
C13 C14 N2 C7 -179.1(6) . . . . ?
N3 C14 N2 Ni1 174.2(4) . . . . ?
C13 C14 N2 Ni1 -5.3(7) . . . . ?
C12 C7 N2 C14 -0.3(8) . . . . ?
C8 C7 N2 C14 -179.3(8) . . . . ?
C12 C7 N2 Ni1 -170.7(6) . . . . ?
C8 C7 N2 Ni1 10.3(13) . . . . ?
N9 Ni1 N2 C14 96.4(4) . . . . ?
N6 Ni1 N2 C14 -88.1(4) . . . . ?
N10 Ni1 N2 C14 33.1(12) . . . . ?
N5 Ni1 N2 C14 -167.7(4) . . . . ?
N1 Ni1 N2 C14 5.0(4) . . . . ?
N9 Ni1 N2 C7 -93.6(7) . . . . ?
N6 Ni1 N2 C7 81.9(7) . . . . ?
N10 Ni1 N2 C7 -156.9(9) . . . . ?
N5 Ni1 N2 C7 2.3(7) . . . . ?
N1 Ni1 N2 C7 175.0(7) . . . . ?
N2 C14 N3 C12 -0.4(8) . . . . ?
C13 C14 N3 C12 179.1(6) . . . . ?
N2 C14 N3 O4 -174.9(5) . . . 1 ?
C13 C14 N3 O4 4.6(11) . . . 1 ?
C11 C12 N3 C14 -178.6(9) . . . . ?
C7 C12 N3 C14 0.2(8) . . . . ?
C11 C12 N3 O4 -2.7(12) . . . 1 ?
C7 C12 N3 O4 176.1(5) . . . 1 ?
N1 C13 N4 C6 0.9(8) . . . . ?
C14 C13 N4 C6 -178.2(6) . . . . ?
N1 C13 N4 O3 171.6(4) . . . 1 ?
C14 C13 N4 O3 -7.5(10) . . . 1 ?
C1 C6 N4 C13 -0.3(8) . . . . ?
C5 C6 N4 C13 178.2(8) . . . . ?
C1 C6 N4 O3 -171.4(5) . . . 1 ?
C5 C6 N4 O3 7.1(11) . . . 1 ?
N8 C27 N5 C15 0.8(7) . . . . ?
C28 C27 N5 C15 -179.7(6) . . . . ?
N8 C27 N5 Ni1 -167.2(4) . . . . ?
C28 C27 N5 Ni1 12.3(7) . . . . ?
C16 C15 N5 C27 179.3(7) . . . . ?
C20 C15 N5 C27 -1.2(7) . . . . ?
C16 C15 N5 Ni1 -19.3(12) . . . . ?
C20 C15 N5 Ni1 160.2(5) . . . . ?
N9 Ni1 N5 C27 175.1(4) . . . . ?
N6 Ni1 N5 C27 -10.1(4) . . . . ?
N10 Ni1 N5 C27 -105.4(4) . . . . ?
N2 Ni1 N5 C27 79.1(4) . . . . ?
N1 Ni1 N5 C27 38.4(12) . . . . ?
N9 Ni1 N5 C15 14.2(7) . . . . ?
N6 Ni1 N5 C15 -171.0(7) . . . . ?
N10 Ni1 N5 C15 93.7(7) . . . . ?
N2 Ni1 N5 C15 -81.8(7) . . . . ?
N1 Ni1 N5 C15 -122.5(11) . . . . ?
N7 C28 N6 C21 0.5(8) . . . . ?
C27 C28 N6 C21 179.9(6) . . . . ?
N7 C28 N6 Ni1 178.2(4) . . . . ?
C27 C28 N6 Ni1 -2.4(7) . . . . ?
C22 C21 N6 C28 180.0(7) . . . . ?
C26 C21 N6 C28 0.0(7) . . . . ?
C22 C21 N6 Ni1 3.4(13) . . . . ?
C26 C21 N6 Ni1 -176.6(6) . . . . ?
N9 Ni1 N6 C28 54.0(19) . . . . ?
N10 Ni1 N6 C28 104.5(5) . . . . ?
N5 Ni1 N6 C28 6.6(4) . . . . ?
N2 Ni1 N6 C28 -86.2(5) . . . . ?
N1 Ni1 N6 C28 -165.0(5) . . . . ?
N9 Ni1 N6 C21 -129.6(16) . . . . ?
N10 Ni1 N6 C21 -79.0(7) . . . . ?
N5 Ni1 N6 C21 -176.9(7) . . . . ?
N2 Ni1 N6 C21 90.2(7) . . . . ?
N1 Ni1 N6 C21 11.4(7) . . . . ?
N6 C28 N7 C26 -0.8(8) . . . . ?
C27 C28 N7 C26 179.9(7) . . . . ?
N6 C28 N7 O2 174.2(5) . . . 1 ?
C27 C28 N7 O2 -5.1(11) . . . 1 ?
C25 C26 N7 C28 -179.3(9) . . . . ?
C21 C26 N7 C28 0.7(8) . . . . ?
C25 C26 N7 O2 5.1(12) . . . 1 ?
C21 C26 N7 O2 -174.9(5) . . . 1 ?
N5 C27 N8 C20 -0.1(7) . . . . ?
C28 C27 N8 C20 -179.5(6) . . . . ?
N5 C27 N8 O1 174.5(4) . . . 1 ?
C28 C27 N8 O1 -5.0(9) . . . 1 ?
C19 C20 N8 C27 179.6(7) . . . . ?
C15 C20 N8 C27 -0.7(7) . . . . ?
C19 C20 N8 O1 4.9(11) . . . 1 ?
C15 C20 N8 O1 -175.4(4) . . . 1 ?
N11 C41 N9 C29 -0.8(8) . . . . ?
C42 C41 N9 C29 176.1(6) . . . . ?
N11 C41 N9 Ni1 176.1(4) . . . . ?
C42 C41 N9 Ni1 -6.9(7) . . . . ?
C30 C29 N9 C41 -175.8(8) . . . . ?
C34 C29 N9 C41 0.4(8) . . . . ?
C30 C29 N9 Ni1 8.8(13) . . . . ?
C34 C29 N9 Ni1 -175.1(6) . . . . ?
N6 Ni1 N9 C41 62.6(19) . . . . ?
N10 Ni1 N9 C41 11.1(4) . . . . ?
N5 Ni1 N9 C41 109.2(4) . . . . ?
N2 Ni1 N9 C41 -157.5(4) . . . . ?
N1 Ni1 N9 C41 -78.4(5) . . . . ?
N6 Ni1 N9 C29 -122.1(17) . . . . ?
N10 Ni1 N9 C29 -173.6(7) . . . . ?
N5 Ni1 N9 C29 -75.5(7) . . . . ?
N2 Ni1 N9 C29 17.8(7) . . . . ?
N1 Ni1 N9 C29 96.9(7) . . . . ?
N12 C42 N10 C35 1.6(8) . . . . ?
C41 C42 N10 C35 -179.8(6) . . . . ?
N12 C42 N10 Ni1 -163.9(5) . . . . ?
C41 C42 N10 Ni1 14.8(7) . . . . ?
C40 C35 N10 C42 -1.5(8) . . . . ?
C36 C35 N10 C42 -177.9(8) . . . . ?
C40 C35 N10 Ni1 156.5(6) . . . . ?
C36 C35 N10 Ni1 -19.9(12) . . . . ?
N9 Ni1 N10 C42 -13.9(5) . . . . ?
N6 Ni1 N10 C42 171.5(5) . . . . ?
N5 Ni1 N10 C42 -107.9(5) . . . . ?
N2 Ni1 N10 C42 51.1(12) . . . . ?
N1 Ni1 N10 C42 78.6(5) . . . . ?
N9 Ni1 N10 C35 -171.0(7) . . . . ?
N6 Ni1 N10 C35 14.5(7) . . . . ?
N5 Ni1 N10 C35 95.0(7) . . . . ?
N2 Ni1 N10 C35 -106.0(11) . . . . ?
N1 Ni1 N10 C35 -78.5(7) . . . . ?
N9 C41 N11 C34 0.9(8) . . . . ?
C42 C41 N11 C34 -175.5(7) . . . . ?
C29 C34 N11 C41 -0.6(8) . . . . ?
C33 C34 N11 C41 177.7(9) . . . . ?
N10 C42 N12 C40 -1.0(8) . . . . ?
C41 C42 N12 C40 -179.5(7) . . . . ?
N10 C42 N12 O4 155.2(5) . . . 4_575 ?
C41 C42 N12 O4 -23.2(12) . . . 4_575 ?
C39 C40 N12 C42 177.2(9) . . . . ?
C35 C40 N12 C42 0.0(8) . . . . ?
C39 C40 N12 O4 14.4(11) . . . 4_575 ?
C35 C40 N12 O4 -162.8(5) . . . 4_575 ?
